data_7214764
loop_
_publ_author_name
'Yoshii, Yuuya'
'Hoshino, Norihisa'
'Nakamura, Takayoshi'
'Akutagawa, Tomoyuki'

_publ_section_title
;
 Structural phase transitions induced by molecular motions within an
 (anilinium)(l-tartrate) ionic molecular crystal
;
_journal_issue 21
_journal_name_full CrystEngComm
_journal_page_first 7458
_journal_paper_doi 10.1039/c2ce25945a
_journal_volume 14
_journal_year 2012
_chemical_formula_moiety 'C10 H13 N O6'
_chemical_formula_sum 'C10 H13 N O6'
_chemical_formula_weight 243.22
_space_group_IT_number 1
_symmetry_cell_setting triclinic
_symmetry_Int_Tables_number 1
_symmetry_space_group_name_Hall 'P 1'
_symmetry_space_group_name_H-M 'P 1'
_atom_sites_solution_hydrogens geom
_atom_sites_solution_primary direct
_atom_sites_solution_secondary difmap
_cell_angle_alpha 86.758(5)
_cell_angle_beta 76.883(4)
_cell_angle_gamma 70.706(5)
_cell_formula_units_Z 2
_cell_length_a 6.1165(8)
_cell_length_b 7.4660(12)
_cell_length_c 12.9602(17)
_cell_measurement_reflns_used 4915
_cell_measurement_temperature 173
_cell_measurement_theta_max 27.43
_cell_measurement_theta_min 3.23
_cell_volume 543.91(13)
_computing_cell_refinement 'RAPID AUTO'
_computing_data_collection 'RAPID AUTO (Rigaku, ????)'
_computing_data_reduction 'RAPID AUTO'
_computing_molecular_graphics 'CrystalStructure 4.0'
_computing_publication_material 'CrystalStructure 4.0 (Rigaku, 2010)'
_computing_structure_refinement 'SHELXL97 (Sheldrick, 2008)'
_computing_structure_solution 'Il Milione (Burla, et al., 2007)'
_diffrn_ambient_temperature 173
_diffrn_detector_area_resol_mean 10.000
_diffrn_measured_fraction_theta_full 0.988
_diffrn_measured_fraction_theta_max 0.988
_diffrn_measurement_device_type 'Rigaku R-AXIS RAPID'
_diffrn_measurement_method \w
_diffrn_radiation_type 'Mo K\a'
_diffrn_radiation_wavelength 0.71075
_diffrn_reflns_av_R_equivalents 0.0376
_diffrn_reflns_limit_h_max 7
_diffrn_reflns_limit_h_min -7
_diffrn_reflns_limit_k_max 9
_diffrn_reflns_limit_k_min -9
_diffrn_reflns_limit_l_max 16
_diffrn_reflns_limit_l_min -16
_diffrn_reflns_number 5313
_diffrn_reflns_theta_full 27.43
_diffrn_reflns_theta_max 27.43
_diffrn_standards_number 0
_exptl_absorpt_coefficient_mu 0.124
_exptl_absorpt_correction_T_max 0.976
_exptl_absorpt_correction_T_min 0.582
_exptl_absorpt_correction_type multi-scan
_exptl_absorpt_process_details 'ABSCOR (Rigaku, 1995)'
_exptl_crystal_colour colorless
_exptl_crystal_density_diffrn 1.485
_exptl_crystal_density_method 'not measured'
_exptl_crystal_description platelet
_exptl_crystal_F_000 256.00
_exptl_crystal_size_max 0.500
_exptl_crystal_size_mid 0.400
_exptl_crystal_size_min 0.200
_refine_diff_density_max 0.420
_refine_diff_density_min -0.340
_refine_ls_extinction_method none
_refine_ls_goodness_of_fit_ref 1.119
_refine_ls_hydrogen_treatment mixed
_refine_ls_number_parameters 331
_refine_ls_number_reflns 4024
_refine_ls_number_restraints 3
_refine_ls_R_factor_gt 0.0532
_refine_ls_shift/su_max 0.000
_refine_ls_structure_factor_coef Fsqd
_refine_ls_weighting_details 'w = 1/[\s^2^(Fo^2^)+(0.0417P)^2^+0.9002P] where P=(Fo^2^+2Fc^2^)/3'
_refine_ls_weighting_scheme calc
_refine_ls_wR_factor_ref 0.1460
_reflns_number_gt 3756
_reflns_number_total 4024
_reflns_threshold_expression F^2^>2.0\s(F^2^)
_cod_data_source_file c2ce25945a.txt
_cod_data_source_block AniT
_cod_database_code 7214764

loop_
_symmetry_equiv_pos_site_id
_symmetry_equiv_pos_as_xyz
1 +X,+Y,+Z

loop_
_atom_site_label
_atom_site_type_symbol
_atom_site_fract_x
_atom_site_fract_y
_atom_site_fract_z
_atom_site_U_iso_or_equiv
_atom_site_adp_type
_atom_site_occupancy
_atom_site_symmetry_multiplicity
_atom_site_calc_flag
_atom_site_refinement_flags
O1 O 0.6772(6) 0.7450(4) 0.4161(3) 0.0264(7) Uani 1.0 1 d .
O2 O 0.7802(6) 0.6894(4) 0.5739(3) 0.0313(7) Uani 1.0 1 d .
O3 O 0.7537(6) 0.3428(4) 0.5848(3) 0.0279(7) Uani 1.0 1 d .
O4 O 0.3138(6) 0.5551(4) 0.5137(3) 0.0248(7) Uani 1.0 1 d .
O5 O 0.3196(5) 0.2084(4) 0.5257(3) 0.0258(7) Uani 1.0 1 d .
O6 O 0.6828(5) 0.0874(4) 0.4236(3) 0.0303(8) Uani 1.0 1 d .
O7 O -0.0233(5) 0.7272(4) 0.1806(3) 0.0245(6) Uani 1.0 1 d .
O8 O 0.3474(5) 0.5766(4) 0.1994(3) 0.0254(7) Uani 1.0 1 d .
O9 O 0.0317(5) 1.0567(4) 0.1502(3) 0.0230(6) Uani 1.0 1 d .
O10 O 0.1694(6) 0.9664(4) 0.3499(3) 0.0229(6) Uani 1.0 1 d .
O11 O 0.2263(5) 1.2923(4) 0.2739(3) 0.0219(6) Uani 1.0 1 d .
O12 O 0.5570(5) 1.1416(4) 0.1532(3) 0.0247(7) Uani 1.0 1 d .
N1 N 0.0833(6) 0.9444(5) -0.4300(3) 0.0207(7) Uani 1.0 1 d .
N2 N -0.1631(6) 0.4446(5) 0.1238(3) 0.0198(7) Uani 1.0 1 d .
C1 C 0.0325(7) 0.9445(5) -0.3137(3) 0.0196(8) Uani 1.0 1 d .
C2 C -0.2029(8) 0.9981(6) -0.2578(4) 0.0272(9) Uani 1.0 1 d .
C3 C -0.2450(9) 0.9968(6) -0.1477(4) 0.0326(10) Uani 1.0 1 d .
C4 C -0.0637(10) 0.9436(7) -0.0956(4) 0.0357(11) Uani 1.0 1 d .
C5 C 0.1719(10) 0.8889(7) -0.1534(4) 0.0388(12) Uani 1.0 1 d .
C6 C 0.2185(9) 0.8906(7) -0.2647(4) 0.0311(10) Uani 1.0 1 d .
C7 C -0.0910(8) 0.4463(5) 0.0082(4) 0.0226(8) Uani 1.0 1 d .
C8 C -0.2652(8) 0.5036(6) -0.0510(4) 0.0297(10) Uani 1.0 1 d .
C9 C -0.1931(10) 0.5082(7) -0.1612(4) 0.0408(12) Uani 1.0 1 d .
C10 C 0.0457(11) 0.4528(8) -0.2097(4) 0.0428(13) Uani 1.0 1 d .
C11 C 0.2150(10) 0.3936(7) -0.1484(4) 0.0402(12) Uani 1.0 1 d .
C12 C 0.1464(8) 0.3918(6) -0.0395(4) 0.0301(10) Uani 1.0 1 d .
C13 C 0.7350(7) 0.6378(5) 0.4978(4) 0.0203(8) Uani 1.0 1 d .
C14 C 0.7385(7) 0.4333(5) 0.4866(3) 0.0207(8) Uani 1.0 1 d .
C15 C 0.5198(7) 0.4235(5) 0.4530(3) 0.0193(8) Uani 1.0 1 d .
C16 C 0.5048(7) 0.2210(5) 0.4688(3) 0.0209(8) Uani 1.0 1 d .
C17 C 0.1782(7) 0.7217(5) 0.1831(3) 0.0200(8) Uani 1.0 1 d .
C18 C 0.2391(7) 0.9060(5) 0.1619(3) 0.0205(8) Uani 1.0 1 d .
C19 C 0.3315(7) 0.9560(5) 0.2526(3) 0.0191(8) Uani 1.0 1 d .
C20 C 0.3863(7) 1.1404(5) 0.2228(3) 0.0185(8) Uani 1.0 1 d .
H1A H 0.1883 1.0076 -0.4546 0.0248 Uiso 1.0 1 calc R
H1B H -0.0538 1.0029 -0.4521 0.0248 Uiso 1.0 1 calc R
H1C H 0.1467 0.8226 -0.4554 0.0248 Uiso 1.0 1 calc R
H2 H -0.3300 1.0344 -0.2935 0.0326 Uiso 1.0 1 calc R
H2A H -0.3240 0.4766 0.1436 0.0238 Uiso 1.0 1 calc R
H2B H -0.1152 0.5297 0.1526 0.0238 Uiso 1.0 1 calc R
H2C H -0.0949 0.3263 0.1471 0.0238 Uiso 1.0 1 calc R
H3 H -0.4042 1.0338 -0.1077 0.0391 Uiso 1.0 1 calc R
H4 H -0.0972 0.9438 -0.0203 0.0429 Uiso 1.0 1 calc R
H5 H 0.2992 0.8509 -0.1177 0.0465 Uiso 1.0 1 calc R
H6 H 0.3773 0.8547 -0.3051 0.0373 Uiso 1.0 1 calc R
H7 H 0.687(9) 0.852(7) 0.421(4) 0.021(12) Uiso 1.0 1 d .
H8 H -0.4288 0.5386 -0.0174 0.0356 Uiso 1.0 1 calc R
H9 H -0.3089 0.5497 -0.2031 0.0490 Uiso 1.0 1 calc R
H10 H 0.0939 0.4552 -0.2847 0.0514 Uiso 1.0 1 calc R
H11 H 0.3790 0.3540 -0.1817 0.0483 Uiso 1.0 1 calc R
H12 H 0.2625 0.3531 0.0023 0.0362 Uiso 1.0 1 calc R
H13 H 0.274(13) 1.418(10) 0.249(6) 0.07(2) Uiso 1.0 1 d .
H14 H 0.8827 0.3644 0.4321 0.0248 Uiso 1.0 1 calc R
H15 H 0.5320 0.4557 0.3764 0.0231 Uiso 1.0 1 calc R
H16 H -0.093(10) 1.020(7) 0.165(4) 0.021(12) Uiso 1.0 1 d .
H17 H 0.803(9) 0.438(7) 0.607(4) 0.021(11) Uiso 1.0 1 d .
H18 H 0.3634 0.8900 0.0948 0.0246 Uiso 1.0 1 calc R
H19 H 0.4835 0.8536 0.2566 0.0229 Uiso 1.0 1 calc R
H20 H 0.215(9) 0.519(7) 0.544(4) 0.021(13) Uiso 1.0 1 d .
H21 H 0.009(9) 1.043(7) 0.356(4) 0.021(11) Uiso 1.0 1 d .

loop_
_atom_site_aniso_label
_atom_site_aniso_U_11
_atom_site_aniso_U_22
_atom_site_aniso_U_33
_atom_site_aniso_U_12
_atom_site_aniso_U_13
_atom_site_aniso_U_23
O1 0.0383(17) 0.0154(13) 0.0295(15) -0.0108(12) -0.0132(13) 0.0042(11)
O2 0.0437(19) 0.0255(14) 0.0322(16) -0.0144(13) -0.0195(14) 0.0051(12)
O3 0.0327(17) 0.0190(14) 0.0319(16) -0.0060(12) -0.0128(13) 0.0100(12)
O4 0.0195(15) 0.0131(13) 0.0377(17) -0.0025(11) -0.0026(13) 0.0004(11)
O5 0.0295(16) 0.0163(13) 0.0317(15) -0.0122(11) 0.0001(13) 0.0000(11)
O6 0.0287(17) 0.0101(12) 0.0476(19) -0.0057(11) -0.0003(15) -0.0006(12)
O7 0.0250(15) 0.0136(12) 0.0356(16) -0.0059(10) -0.0088(13) 0.0017(11)
O8 0.0211(14) 0.0119(12) 0.0398(17) -0.0021(10) -0.0056(13) 0.0015(11)
O9 0.0243(15) 0.0120(12) 0.0353(16) -0.0050(11) -0.0146(13) 0.0055(11)
O10 0.0324(17) 0.0180(13) 0.0206(13) -0.0102(12) -0.0089(12) 0.0067(10)
O11 0.0215(14) 0.0138(12) 0.0276(14) -0.0055(10) -0.0002(12) 0.0003(10)
O12 0.0217(14) 0.0165(13) 0.0327(16) -0.0068(11) 0.0010(13) 0.0007(11)
N1 0.0222(17) 0.0139(14) 0.0237(16) -0.0045(12) -0.0031(13) 0.0017(12)
N2 0.0213(17) 0.0160(15) 0.0228(16) -0.0063(12) -0.0060(14) 0.0020(12)
C1 0.028(2) 0.0091(15) 0.0222(18) -0.0061(13) -0.0068(16) 0.0025(13)
C2 0.025(2) 0.0210(19) 0.032(3) -0.0040(15) -0.0050(18) 0.0018(16)
C3 0.037(3) 0.028(2) 0.024(2) -0.0069(18) 0.0048(19) 0.0019(17)
C4 0.050(3) 0.030(3) 0.023(2) -0.012(2) -0.002(2) -0.0006(16)
C5 0.044(3) 0.045(3) 0.031(3) -0.010(3) -0.023(3) 0.008(2)
C6 0.029(3) 0.033(3) 0.032(3) -0.0101(17) -0.0079(19) 0.0025(17)
C7 0.029(2) 0.0133(16) 0.028(2) -0.0095(15) -0.0079(17) 0.0030(14)
C8 0.032(3) 0.031(2) 0.024(2) -0.0083(17) -0.0049(18) 0.0005(16)
C9 0.048(3) 0.044(3) 0.031(3) -0.009(3) -0.018(3) 0.001(2)
C10 0.059(4) 0.041(3) 0.020(2) -0.014(3) 0.004(3) 0.0015(19)
C11 0.035(3) 0.038(3) 0.038(3) -0.006(2) 0.002(3) 0.007(2)
C12 0.028(3) 0.0222(19) 0.036(3) -0.0050(16) -0.0052(19) 0.0047(17)
C13 0.0185(18) 0.0130(16) 0.028(2) -0.0045(13) -0.0031(16) -0.0005(14)
C14 0.0196(19) 0.0140(16) 0.027(2) -0.0033(13) -0.0062(16) 0.0015(14)
C15 0.0220(18) 0.0087(15) 0.0263(19) -0.0048(13) -0.0042(16) 0.0007(13)
C16 0.027(2) 0.0144(16) 0.0244(19) -0.0088(14) -0.0094(17) 0.0035(14)
C17 0.024(2) 0.0128(16) 0.0212(18) -0.0027(14) -0.0056(16) 0.0003(13)
C18 0.0207(18) 0.0120(16) 0.0265(19) -0.0022(13) -0.0055(16) 0.0021(14)
C19 0.0192(18) 0.0110(15) 0.0279(19) -0.0037(13) -0.0098(15) 0.0050(13)
C20 0.0189(18) 0.0124(15) 0.0263(19) -0.0047(13) -0.0106(16) 0.0035(14)

loop_
_atom_type_symbol
_atom_type_description
_atom_type_scat_dispersion_real
_atom_type_scat_dispersion_imag
_atom_type_scat_source
C C 0.0033 0.0016
;
International Tables for Crystallography
(1992, Vol. C, Tables 4.2.6.8 and 6.1.1.4)
;
H H 0.0000 0.0000
;
International Tables for Crystallography
(1992, Vol. C, Table 6.1.1.4)
;
O O 0.0106 0.0060
;
International Tables for Crystallography
(1992, Vol. C, Tables 4.2.6.8 and 6.1.1.4)
;
N N 0.0061 0.0033
;
International Tables for Crystallography
(1992, Vol. C, Tables 4.2.6.8 and 6.1.1.4)
;

loop_
_geom_angle_atom_site_label_1
_geom_angle_atom_site_label_2
_geom_angle_atom_site_label_3
_geom_angle
_geom_angle_publ_flag
_geom_angle_site_symmetry_1
_geom_angle_site_symmetry_3
N1 C1 C2 118.9(4) yes . .
N1 C1 C6 118.5(4) yes . .
C2 C1 C6 122.6(4) yes . .
C1 C2 C3 117.5(5) yes . .
C2 C3 C4 121.8(5) yes . .
C3 C4 C5 119.8(5) yes . .
C4 C5 C6 119.4(5) yes . .
C1 C6 C5 119.0(4) yes . .
N2 C7 C8 119.1(4) yes . .
N2 C7 C12 119.4(4) yes . .
C8 C7 C12 121.5(4) yes . .
C7 C8 C9 118.3(5) yes . .
C8 C9 C10 120.4(5) yes . .
C9 C10 C11 119.8(5) yes . .
C10 C11 C12 120.4(5) yes . .
C7 C12 C11 119.6(5) yes . .
O1 C13 O2 125.6(4) yes . .
O1 C13 C14 113.1(4) yes . .
O2 C13 C14 121.3(4) yes . .
O3 C14 C13 108.7(4) yes . .
O3 C14 C15 109.4(4) yes . .
C13 C14 C15 112.7(3) yes . .
O4 C15 C14 109.7(4) yes . .
O4 C15 C16 109.8(3) yes . .
C14 C15 C16 109.9(3) yes . .
O5 C16 O6 127.2(4) yes . .
O5 C16 C15 116.0(3) yes . .
O6 C16 C15 116.8(4) yes . .
O7 C17 O8 126.8(4) yes . .
O7 C17 C18 117.8(3) yes . .
O8 C17 C18 115.4(4) yes . .
O9 C18 C17 109.2(4) yes . .
O9 C18 C19 109.0(3) yes . .
C17 C18 C19 111.4(4) yes . .
O10 C19 C18 111.1(4) yes . .
O10 C19 C20 114.0(3) yes . .
C18 C19 C20 106.7(4) yes . .
O11 C20 O12 125.0(4) yes . .
O11 C20 C19 114.0(3) yes . .
O12 C20 C19 120.9(3) yes . .
C13 O1 H7 112(4) no . .
C14 O3 H17 90(3) no . .
C15 O4 H20 118(4) no . .
C17 O8 H13 115(3) no . 1_545
C18 O9 H16 111(3) no . .
C19 O10 H21 119(3) no . .
C20 O11 H13 111(4) no . .
C1 N1 H1A 109.474 no . .
C1 N1 H1B 109.475 no . .
C1 N1 H1C 109.474 no . .
H1A N1 H1B 109.469 no . .
H1A N1 H1C 109.470 no . .
H1B N1 H1C 109.466 no . .
C7 N2 H2A 109.473 no . .
C7 N2 H2B 109.470 no . .
C7 N2 H2C 109.474 no . .
H2A N2 H2B 109.471 no . .
H2A N2 H2C 109.467 no . .
H2B N2 H2C 109.472 no . .
C1 C2 H2 121.264 no . .
C3 C2 H2 121.263 no . .
C2 C3 H3 119.116 no . .
C4 C3 H3 119.122 no . .
C3 C4 H4 120.110 no . .
C5 C4 H4 120.106 no . .
C4 C5 H5 120.299 no . .
C6 C5 H5 120.292 no . .
C1 C6 H6 120.509 no . .
C5 C6 H6 120.505 no . .
C7 C8 H8 120.823 no . .
C9 C8 H8 120.827 no . .
C8 C9 H9 119.800 no . .
C10 C9 H9 119.794 no . .
C9 C10 H10 120.114 no . .
C11 C10 H10 120.115 no . .
C10 C11 H11 119.792 no . .
C12 C11 H11 119.786 no . .
C7 C12 H12 120.224 no . .
C11 C12 H12 120.218 no . .
O3 C14 H14 108.630 no . .
C13 C14 H14 108.624 no . .
C15 C14 H14 108.628 no . .
O4 C15 H15 109.126 no . .
C14 C15 H15 109.126 no . .
C16 C15 H15 109.127 no . .
O9 C18 H18 109.091 no . .
C17 C18 H18 109.094 no . .
C19 C18 H18 109.096 no . .
O10 C19 H19 108.271 no . .
C18 C19 H19 108.275 no . .
C20 C19 H19 108.272 no . .
O8 H13 O11 171(7) no 1_565 .

loop_
_geom_bond_atom_site_label_1
_geom_bond_atom_site_label_2
_geom_bond_distance
_geom_bond_publ_flag
_geom_bond_site_symmetry_2
O1 C13 1.331(5) yes .
O2 C13 1.199(6) yes .
O3 C14 1.414(5) yes .
O4 C15 1.411(4) yes .
O5 C16 1.233(5) yes .
O6 C16 1.258(4) yes .
O7 C17 1.227(6) yes .
O8 C17 1.274(5) yes .
O9 C18 1.422(5) yes .
O10 C19 1.405(5) yes .
O11 C20 1.319(4) yes .
O12 C20 1.217(5) yes .
N1 C1 1.469(5) yes .
N2 C7 1.463(5) yes .
C1 C2 1.391(6) yes .
C1 C6 1.362(7) yes .
C2 C3 1.392(7) yes .
C3 C4 1.364(8) yes .
C4 C5 1.400(7) yes .
C5 C6 1.406(7) yes .
C7 C8 1.393(7) yes .
C7 C12 1.373(6) yes .
C8 C9 1.398(7) yes .
C9 C10 1.383(8) yes .
C10 C11 1.389(9) yes .
C11 C12 1.379(7) yes .
C13 C14 1.535(6) yes .
C14 C15 1.522(7) yes .
C15 C16 1.545(6) yes .
C17 C18 1.535(6) yes .
C18 C19 1.527(7) yes .
C19 C20 1.530(6) yes .
O1 H7 0.83(6) no .
O3 H17 0.94(6) no .
O4 H20 0.77(6) no .
O8 H13 1.47(8) no 1_545
O9 H16 0.87(6) no .
O10 H21 0.95(5) no .
O11 H13 1.08(8) no .
N1 H1A 0.910 no .
N1 H1B 0.910 no .
N1 H1C 0.910 no .
N2 H2A 0.910 no .
N2 H2B 0.910 no .
N2 H2C 0.910 no .
C2 H2 0.950 no .
C3 H3 0.950 no .
C4 H4 0.950 no .
C5 H5 0.950 no .
C6 H6 0.950 no .
C8 H8 0.950 no .
C9 H9 0.950 no .
C10 H10 0.950 no .
C11 H11 0.950 no .
C12 H12 0.950 no .
C14 H14 1.000 no .
C15 H15 1.000 no .
C18 H18 1.000 no .
C19 H19 1.000 no .

loop_
_geom_contact_atom_site_label_1
_geom_contact_atom_site_label_2
_geom_contact_distance
_geom_contact_publ_flag
_geom_contact_site_symmetry_2
O1 O3 3.579(4) no .
O1 O4 3.026(5) no .
O1 C15 2.847(6) no .
O2 O3 2.640(5) no .
O2 O4 3.570(6) no .
O2 C15 3.537(6) no .
O3 O4 2.957(5) no .
O3 O5 3.378(6) no .
O3 O6 3.098(5) no .
O3 C16 2.741(7) no .
O4 O5 2.573(4) no .
O4 O6 3.565(4) no .
O4 C13 2.803(6) no .
O5 C14 3.435(6) no .
O6 C14 2.898(6) no .
O7 O9 2.588(4) no .
O7 O10 3.523(5) no .
O7 O11 3.384(4) no 1_545
O7 O12 3.366(4) no 1_455
O7 C19 3.471(6) no .
O8 O9 3.565(4) no .
O8 O10 3.324(4) no .
O8 O12 3.109(4) no 1_545
O8 C19 2.919(5) no .
O8 C20 3.188(5) no 1_545
O9 O10 2.878(5) no .
O9 O11 3.106(5) no .
O9 O12 2.751(5) no 1_455
O9 O12 3.483(5) no .
O9 C20 2.805(6) no .
O10 O11 2.673(4) no .
O10 O12 3.572(4) no .
O10 C17 2.889(6) no .
O11 C17 3.295(5) no 1_565
O11 C18 3.272(5) no .
O12 C18 3.005(6) no .
C1 C4 2.754(6) no .
C2 C5 2.793(8) no .
C3 C6 2.769(7) no .
C7 C10 2.760(6) no .
C8 C11 2.781(7) no .
C9 C12 2.774(8) no .
O1 O5 3.594(4) no 1_565
O1 O6 2.575(5) no 1_565
O1 O7 3.169(4) no 1_655
O1 O10 3.282(5) no .
O1 N1 3.587(4) no 1_556
O1 C16 3.417(5) no 1_565
O1 C19 3.302(6) no .
O2 O4 3.006(5) no 1_655
O2 O6 3.418(4) no 1_565
O2 N1 3.056(6) no 1_656
O2 C1 3.377(6) no 1_656
O2 C2 3.302(6) no 1_656
O2 C6 3.481(5) no 1_556
O3 O5 3.188(5) no 1_655
O3 N1 2.979(4) no 1_646
O3 C1 3.273(5) no 1_646
O3 C2 3.171(5) no 1_646
O4 O2 3.006(5) no 1_455
O4 N1 2.834(4) no 1_556
O4 C1 3.478(5) no 1_556
O4 C13 3.439(6) no 1_455
O5 O1 3.594(4) no 1_545
O5 O3 3.188(5) no 1_455
O5 O10 3.436(5) no 1_545
O5 O11 3.427(5) no 1_545
O5 N1 2.772(5) no 1_546
O5 C1 3.386(5) no 1_546
O5 C6 3.588(6) no 1_546
O5 C14 3.534(5) no 1_455
O6 O1 2.575(5) no 1_545
O6 O2 3.418(4) no 1_545
O6 O10 2.760(4) no 1_645
O6 N1 3.300(5) no 1_646
O6 C13 3.370(5) no 1_545
O6 C20 3.430(6) no 1_545
O7 O1 3.169(4) no 1_455
O7 N2 2.716(5) no .
O7 C7 3.329(6) no .
O8 N2 2.779(4) no 1_655
O8 C8 3.507(5) no 1_655
O9 N2 2.778(4) no 1_565
O9 C4 3.560(7) no .
O9 C7 3.315(5) no 1_565
O9 C12 3.532(6) no 1_565
O10 O1 3.282(5) no .
O10 O5 3.436(5) no 1_565
O10 O6 2.760(4) no 1_465
O10 N1 2.785(5) no 1_556
O11 O5 3.427(5) no 1_565
O11 N2 3.288(5) no 1_565
O11 C14 3.483(5) no 1_465
O11 C15 3.589(6) no 1_565
O11 C16 3.281(6) no 1_565
O12 N2 3.218(5) no 1_665
O12 C4 3.583(5) no 1_655
N1 O1 3.587(4) no 1_554
N1 O2 3.056(6) no 1_454
N1 O3 2.979(4) no 1_464
N1 O4 2.834(4) no 1_554
N1 O5 2.772(5) no 1_564
N1 O6 3.300(5) no 1_464
N1 O10 2.785(5) no 1_554
N2 O7 2.716(5) no .
N2 O8 2.779(4) no 1_455
N2 O9 2.778(4) no 1_545
N2 O11 3.288(5) no 1_545
N2 O12 3.218(5) no 1_445
C1 O2 3.377(6) no 1_454
C1 O3 3.273(5) no 1_464
C1 O4 3.478(5) no 1_554
C1 O5 3.386(5) no 1_564
C2 O2 3.302(6) no 1_454
C2 O3 3.171(5) no 1_464
C3 C9 3.566(8) no .
C4 O9 3.560(7) no .
C4 O12 3.583(5) no 1_455
C6 O2 3.481(5) no 1_554
C6 O5 3.588(6) no 1_564
C7 O7 3.329(6) no .
C7 O9 3.315(5) no 1_545
C8 O8 3.507(5) no 1_455
C9 C3 3.566(8) no .
C12 O9 3.532(6) no 1_545
C13 O4 3.439(6) no 1_655
C13 O6 3.370(5) no 1_565
C14 O5 3.534(5) no 1_655
C14 O11 3.483(5) no 1_645
C15 O11 3.589(6) no 1_545
C16 O1 3.417(5) no 1_545
C16 O11 3.281(6) no 1_545
C16 C20 3.550(7) no 1_545
C19 O1 3.302(6) no .
C20 O6 3.430(6) no 1_565
C20 C16 3.550(7) no 1_565
O1 H14 2.7179 no .
O1 H15 2.7055 no .
O1 H17 3.32(5) no .
O2 H7 2.34(5) no .
O2 H14 2.9386 no .
O2 H17 1.87(5) no .
O3 H15 3.2388 no .
O3 H20 3.27(6) no .
O4 H14 3.2375 no .
O4 H17 3.31(6) no .
O5 H15 2.9802 no .
O5 H20 2.20(5) no .
O6 H14 2.7465 no .
O6 H15 2.6788 no .
O7 H13 2.67(7) no 1_545
O7 H16 2.10(5) no .
O7 H18 2.9772 no .
O7 H19 2.7990 no 1_455
O7 H21 3.45(6) no .
O8 H16 3.59(5) no .
O8 H18 2.6563 no .
O8 H19 2.6667 no .
O9 H19 3.2499 no .
O9 H21 2.64(5) no .
O10 H16 3.12(6) no .
O10 H18 3.2639 no .
O11 H19 3.1262 no .
O11 H21 2.67(6) no .
O12 H13 2.40(6) no .
O12 H16 2.07(6) no 1_655
O12 H18 2.7460 no .
O12 H19 2.5807 no .
N1 H2 2.6370 no .
N1 H6 2.5896 no .
N2 H8 2.6329 no .
N2 H12 2.6094 no .
C1 H3 3.2396 no .
C1 H5 3.2440 no .
C2 H1A 3.0915 no .
C2 H1B 2.4781 no .
C2 H1C 2.9814 no .
C2 H4 3.2632 no .
C2 H6 3.2697 no .
C3 H5 3.2492 no .
C4 H2 3.2661 no .
C4 H6 3.2847 no .
C5 H3 3.2474 no .
C6 H1A 2.5912 no .
C6 H1B 3.1718 no .
C6 H1C 2.7101 no .
C6 H2 3.2702 no .
C6 H4 3.2831 no .
C7 H9 3.2575 no .
C7 H11 3.2357 no .
C8 H2A 2.4716 no .
C8 H2B 3.0194 no .
C8 H2C 3.0577 no .
C8 H10 3.2717 no .
C8 H12 3.2687 no .
C9 H11 3.2549 no .
C10 H8 3.2738 no .
C10 H12 3.2606 no .
C11 H9 3.2558 no .
C12 H2A 3.1895 no .
C12 H2B 2.6851 no .
C12 H2C 2.6435 no .
C12 H8 3.2696 no .
C12 H10 3.2586 no .
C13 H15 2.8473 no .
C13 H17 2.00(5) no .
C13 H20 3.50(6) no .
C14 H7 3.12(6) no .
C14 H20 2.98(6) no .
C15 H17 2.95(6) no .
C16 H14 2.7924 no .
C16 H17 3.60(6) no .
C16 H20 2.43(5) no .
C17 H16 2.33(5) no .
C17 H19 2.7377 no .
C17 H21 3.13(5) no .
C18 H21 2.67(5) no .
C19 H13 3.35(8) no .
C19 H16 2.95(6) no .
C20 H16 3.57(7) no .
C20 H16 2.94(6) no 1_655
C20 H18 2.6258 no .
C20 H21 2.83(6) no .
H1A H2 3.3281 no .
H1A H6 2.5076 no .
H1B H2 2.3130 no .
H1B H6 3.4523 no .
H1C H2 3.1552 no .
H1C H6 2.7139 no .
H2 H3 2.3478 no .
H2A H8 2.2973 no .
H2A H12 3.4777 no .
H2B H8 3.2173 no .
H2B H12 2.6656 no .
H2C H8 3.2686 no .
H2C H12 2.5935 no .
H3 H4 2.3033 no .
H4 H5 2.3563 no .
H5 H6 2.3671 no .
H7 H14 3.4419 no .
H7 H15 3.5063 no .
H8 H9 2.3572 no .
H9 H10 2.3321 no .
H10 H11 2.3379 no .
H11 H12 2.3291 no .
H14 H15 2.2951 no .
H14 H17 2.2662 no .
H15 H20 2.5152 no .
H16 H18 2.5897 no .
H16 H19 3.2025 no 1_455
H16 H21 2.72(8) no .
H18 H19 2.3481 no .
H18 H21 3.5995 no .
H19 H21 2.8088 no .
O1 H1A 3.1330 no 1_556
O1 H1C 3.1706 no 1_556
O1 H19 2.5736 no .
O1 H21 3.42(6) no 1_655
O2 H1B 2.8191 no 1_656
O2 H1C 2.6834 no 1_656
O2 H2 2.9771 no 1_656
O2 H6 2.5511 no 1_556
O2 H9 3.0090 no 1_656
O2 H10 3.0187 no 1_656
O2 H20 2.49(5) no 1_655
O3 H1A 2.9533 no 1_646
O3 H1B 2.4416 no 1_646
O3 H2 2.8379 no 1_646
O3 H9 3.1150 no 1_656
O3 H10 3.2878 no 1_656
O3 H11 3.3425 no 1_556
O3 H20 3.41(6) no 1_655
O3 H21 3.54(5) no 1_645
O4 H1A 3.2363 no 1_556
O4 H1B 3.3432 no 1_556
O4 H1C 1.9366 no 1_556
O4 H6 3.4996 no 1_556
O4 H10 2.8353 no 1_556
O4 H17 3.46(6) no 1_455
O5 H1A 1.9013 no 1_546
O5 H1B 3.1015 no 1_546
O5 H1C 3.3599 no 1_546
O5 H2 3.4445 no 1_646
O5 H6 3.3146 no 1_546
O5 H7 3.00(5) no 1_545
O5 H10 2.9381 no 1_556
O5 H14 3.0368 no 1_455
O5 H17 3.03(5) no 1_455
O6 H1A 3.3030 no 1_546
O6 H1B 2.4454 no 1_646
O6 H1C 3.5180 no 1_646
O6 H7 1.75(6) no 1_545
O6 H16 3.32(5) no 1_645
O6 H19 3.4997 no 1_545
O6 H21 1.91(5) no 1_645
O7 H2A 3.1443 no .
O7 H2B 1.8227 no .
O7 H2C 3.2300 no .
O7 H4 3.0285 no .
O7 H7 3.24(5) no 1_455
O7 H12 3.4444 no .
O8 H2A 1.8788 no 1_655
O8 H2B 3.1553 no .
O8 H2B 3.1067 no 1_655
O8 H2C 3.2353 no 1_655
O8 H8 2.8165 no 1_655
O8 H12 3.3517 no .
O8 H15 2.7607 no .
O9 H2A 3.1806 no 1_565
O9 H2B 3.3440 no 1_565
O9 H2C 1.9052 no 1_565
O9 H4 2.7670 no .
O9 H12 3.3048 no 1_565
O10 H1A 2.6014 no 1_556
O10 H1B 2.6006 no 1_556
O10 H1C 2.6768 no 1_556
O10 H7 3.26(6) no 1_455
O10 H7 3.33(6) no .
O10 H14 3.0180 no 1_465
O11 H2A 3.5275 no 1_665
O11 H2B 2.9505 no 1_565
O11 H2C 2.7767 no 1_565
O11 H12 3.4896 no 1_565
O11 H14 2.5163 no 1_465
O11 H15 3.0935 no 1_565
O12 H2A 2.8156 no 1_665
O12 H2C 2.8800 no 1_665
O12 H3 3.4578 no 1_655
O12 H4 2.8044 no 1_655
O12 H12 2.9893 no 1_565
N1 H14 3.5143 no 1_464
N1 H17 3.52(5) no 1_464
N1 H20 3.03(5) no 1_554
N1 H21 2.92(5) no 1_554
N2 H13 3.52(8) no 1_445
N2 H13 3.38(9) no 1_545
N2 H15 3.3705 no 1_455
N2 H16 3.08(5) no 1_545
N2 H19 3.3915 no 1_455
C1 H10 3.5537 no .
C1 H20 3.48(5) no 1_554
C2 H6 3.2746 no 1_455
C2 H11 3.0389 no 1_465
C3 H5 3.2524 no 1_455
C3 H11 2.9786 no 1_465
C3 H12 3.5441 no 1_465
C4 H16 3.41(5) no .
C5 H3 3.2964 no 1_655
C5 H9 3.2941 no 1_655
C6 H2 3.2189 no 1_655
C6 H9 3.3798 no 1_655
C8 H5 3.2859 no 1_455
C8 H11 3.5133 no 1_455
C8 H12 3.3521 no 1_455
C8 H18 3.3755 no 1_455
C9 H5 3.2594 no 1_455
C9 H11 3.2532 no 1_455
C9 H17 3.09(5) no 1_454
C10 H17 3.10(6) no 1_454
C10 H20 3.18(5) no 1_554
C11 H2 3.4261 no 1_645
C11 H3 3.0301 no 1_645
C11 H8 3.4999 no 1_655
C11 H9 3.3993 no 1_655
C12 H3 3.1290 no 1_645
C12 H8 3.2081 no 1_655
C13 H1A 3.5129 no 1_556
C13 H1B 3.5253 no 1_656
C13 H1C 3.3235 no 1_556
C13 H1C 3.4197 no 1_656
C13 H6 3.0863 no 1_556
C13 H20 2.96(6) no 1_655
C14 H1B 3.1692 no 1_646
C14 H20 3.42(7) no 1_655
C14 H21 3.19(5) no 1_645
C15 H1C 3.1895 no 1_556
C15 H13 3.33(9) no 1_545
C15 H21 3.42(4) no 1_645
C16 H1A 2.8729 no 1_546
C16 H1B 3.0257 no 1_646
C16 H2 3.5281 no 1_646
C16 H7 2.66(5) no 1_545
C16 H13 3.50(8) no 1_545
C16 H21 2.98(5) no 1_645
C17 H2A 2.9324 no 1_655
C17 H2B 2.7419 no .
C17 H4 3.4942 no .
C17 H8 3.1289 no 1_655
C17 H12 3.5454 no .
C18 H2A 3.4080 no 1_655
C18 H2C 3.1513 no 1_565
C18 H4 3.4102 no .
C18 H5 3.5914 no .
C18 H8 3.4558 no 1_655
C19 H2C 3.5692 no 1_565
C19 H7 3.31(6) no .
C20 H2A 3.5100 no 1_665
C20 H2C 3.1636 no 1_565
C20 H12 3.3075 no 1_565
C20 H14 3.5998 no 1_465
H1A O1 3.1330 no 1_554
H1A O3 2.9533 no 1_464
H1A O4 3.2363 no 1_554
H1A O5 1.9013 no 1_564
H1A O6 3.3030 no 1_564
H1A O10 2.6014 no 1_554
H1A C13 3.5129 no 1_554
H1A C16 2.8729 no 1_564
H1A H7 2.9793 no 1_554
H1A H14 3.2028 no 1_464
H1A H17 3.3115 no 1_464
H1A H21 2.8701 no 1_554
H1B O2 2.8191 no 1_454
H1B O3 2.4416 no 1_464
H1B O4 3.3432 no 1_554
H1B O5 3.1015 no 1_564
H1B O6 2.4454 no 1_464
H1B O10 2.6006 no 1_554
H1B C13 3.5253 no 1_454
H1B C14 3.1692 no 1_464
H1B C16 3.0257 no 1_464
H1B H7 3.0066 no 1_454
H1B H14 2.9668 no 1_464
H1B H17 3.1651 no 1_464
H1B H20 3.4399 no 1_554
H1B H21 2.4414 no 1_554
H1C O1 3.1706 no 1_554
H1C O2 2.6834 no 1_454
H1C O4 1.9366 no 1_554
H1C O5 3.3599 no 1_564
H1C O6 3.5180 no 1_464
H1C O10 2.6768 no 1_554
H1C C13 3.4197 no 1_454
H1C C13 3.3235 no 1_554
H1C C15 3.1895 no 1_554
H1C H7 3.4775 no 1_454
H1C H7 3.4003 no 1_554
H1C H10 3.4790 no .
H1C H15 3.4477 no 1_554
H1C H20 2.1686 no 1_554
H1C H21 2.9880 no 1_554
H2 O2 2.9771 no 1_454
H2 O3 2.8379 no 1_464
H2 O5 3.4445 no 1_464
H2 C6 3.2189 no 1_455
H2 C11 3.4261 no 1_465
H2 C16 3.5281 no 1_464
H2 H5 3.4009 no 1_455
H2 H6 2.5996 no 1_455
H2 H11 2.7162 no 1_465
H2 H17 3.4823 no 1_464
H2A O7 3.1443 no .
H2A O8 1.8788 no 1_455
H2A O9 3.1806 no 1_545
H2A O11 3.5275 no 1_445
H2A O12 2.8156 no 1_445
H2A C17 2.9324 no 1_455
H2A C18 3.4080 no 1_455
H2A C20 3.5100 no 1_445
H2A H13 2.6902 no 1_445
H2A H15 2.9559 no 1_455
H2A H16 3.2500 no 1_545
H2A H18 3.1640 no 1_455
H2A H19 2.9912 no 1_455
H2B O7 1.8227 no .
H2B O8 3.1067 no 1_455
H2B O8 3.1553 no .
H2B O9 3.3440 no 1_545
H2B O11 2.9505 no 1_545
H2B C17 2.7419 no .
H2B H13 2.8007 no 1_545
H2B H15 3.3376 no 1_455
H2B H19 2.9380 no 1_455
H2C O7 3.2300 no .
H2C O8 3.2353 no 1_455
H2C O9 1.9052 no 1_545
H2C O11 2.7767 no 1_545
H2C O12 2.8800 no 1_445
H2C C18 3.1513 no 1_545
H2C C19 3.5692 no 1_545
H2C C20 3.1636 no 1_545
H2C H13 3.1261 no 1_545
H2C H15 3.2802 no 1_455
H2C H16 2.2784 no 1_545
H2C H18 3.5047 no 1_545
H2C H21 3.3880 no 1_545
H3 O12 3.4578 no 1_455
H3 C5 3.2964 no 1_455
H3 C11 3.0301 no 1_465
H3 C12 3.1290 no 1_465
H3 H5 2.6340 no 1_455
H3 H11 2.5725 no 1_465
H3 H12 2.7793 no 1_465
H3 H18 3.0093 no 1_455
H4 O7 3.0285 no .
H4 O9 2.7670 no .
H4 O12 2.8044 no 1_455
H4 C17 3.4942 no .
H4 C18 3.4102 no .
H4 H16 2.5046 no .
H4 H18 3.4416 no 1_455
H4 H18 3.3788 no .
H5 C3 3.2524 no 1_655
H5 C8 3.2859 no 1_655
H5 C9 3.2594 no 1_655
H5 C18 3.5914 no .
H5 H2 3.4009 no 1_655
H5 H3 2.6340 no 1_655
H5 H8 2.8232 no 1_655
H5 H9 2.7462 no 1_655
H5 H18 2.9127 no .
H6 O2 2.5511 no 1_554
H6 O4 3.4996 no 1_554
H6 O5 3.3146 no 1_564
H6 C2 3.2746 no 1_655
H6 C13 3.0863 no 1_554
H6 H2 2.5996 no 1_655
H6 H9 2.9222 no 1_655
H6 H17 3.3823 no 1_554
H7 O5 3.00(5) no 1_565
H7 O6 1.75(6) no 1_565
H7 O7 3.24(5) no 1_655
H7 O10 3.33(6) no .
H7 O10 3.26(6) no 1_655
H7 C16 2.66(5) no 1_565
H7 C19 3.31(6) no .
H7 H1A 2.9793 no 1_556
H7 H1B 3.0066 no 1_656
H7 H1C 3.4003 no 1_556
H7 H1C 3.4775 no 1_656
H7 H19 2.7024 no .
H7 H21 2.75(8) no 1_655
H8 O8 2.8165 no 1_455
H8 C11 3.4999 no 1_455
H8 C12 3.2081 no 1_455
H8 C17 3.1289 no 1_455
H8 C18 3.4558 no 1_455
H8 H5 2.8232 no 1_455
H8 H11 3.2179 no 1_455
H8 H12 2.6490 no 1_455
H8 H18 2.8285 no 1_455
H9 O2 3.0090 no 1_454
H9 O3 3.1150 no 1_454
H9 C5 3.2941 no 1_455
H9 C6 3.3798 no 1_455
H9 C11 3.3993 no 1_455
H9 H5 2.7462 no 1_455
H9 H6 2.9222 no 1_455
H9 H11 2.7222 no 1_455
H9 H17 2.5126 no 1_454
H10 O2 3.0187 no 1_454
H10 O3 3.2878 no 1_454
H10 O4 2.8353 no 1_554
H10 O5 2.9381 no 1_554
H10 C1 3.5537 no .
H10 H1C 3.4790 no .
H10 H17 2.5428 no 1_454
H10 H20 2.2464 no 1_554
H11 O3 3.3425 no 1_554
H11 C2 3.0389 no 1_645
H11 C3 2.9786 no 1_645
H11 C8 3.5133 no 1_655
H11 C9 3.2532 no 1_655
H11 H2 2.7162 no 1_645
H11 H3 2.5725 no 1_645
H11 H8 3.2179 no 1_655
H11 H9 2.7222 no 1_655
H11 H17 3.5041 no 1_554
H12 O7 3.4444 no .
H12 O8 3.3517 no .
H12 O9 3.3048 no 1_545
H12 O11 3.4896 no 1_545
H12 O12 2.9893 no 1_545
H12 C3 3.5441 no 1_645
H12 C8 3.3521 no 1_655
H12 C17 3.5454 no .
H12 C20 3.3075 no 1_545
H12 H3 2.7793 no 1_645
H12 H8 2.6490 no 1_655
H12 H13 3.2821 no 1_545
H12 H18 3.4969 no 1_545
H13 N2 3.38(9) no 1_565
H13 N2 3.52(8) no 1_665
H13 C15 3.33(9) no 1_565
H13 C16 3.50(8) no 1_565
H13 H2A 2.6902 no 1_665
H13 H2B 2.8007 no 1_565
H13 H2C 3.1261 no 1_565
H13 H12 3.2821 no 1_565
H13 H14 3.0740 no 1_465
H13 H15 2.6125 no 1_565
H14 O5 3.0368 no 1_655
H14 O10 3.0180 no 1_645
H14 O11 2.5163 no 1_645
H14 N1 3.5143 no 1_646
H14 C20 3.5998 no 1_645
H14 H1A 3.2028 no 1_646
H14 H1B 2.9668 no 1_646
H14 H13 3.0740 no 1_645
H14 H20 3.2611 no 1_655
H14 H21 2.4554 no 1_645
H15 O8 2.7607 no .
H15 O11 3.0935 no 1_545
H15 N2 3.3705 no 1_655
H15 H1C 3.4477 no 1_556
H15 H2A 2.9559 no 1_655
H15 H2B 3.3376 no 1_655
H15 H2C 3.2802 no 1_655
H15 H13 2.6125 no 1_545
H15 H19 3.2290 no .
H15 H21 3.4474 no 1_645
H16 O6 3.32(5) no 1_465
H16 N2 3.08(5) no 1_565
H16 C4 3.41(5) no .
H16 H2A 3.2500 no 1_565
H16 H2C 2.2784 no 1_565
H16 H4 2.5046 no .
H17 O4 3.46(6) no 1_655
H17 O5 3.03(5) no 1_655
H17 N1 3.52(5) no 1_646
H17 C9 3.09(5) no 1_656
H17 C10 3.10(6) no 1_656
H17 H1A 3.3115 no 1_646
H17 H1B 3.1651 no 1_646
H17 H2 3.4823 no 1_646
H17 H6 3.3823 no 1_556
H17 H9 2.5126 no 1_656
H17 H10 2.5428 no 1_656
H17 H11 3.5041 no 1_556
H17 H20 2.72(8) no 1_655
H18 C8 3.3755 no 1_655
H18 H2A 3.1640 no 1_655
H18 H2C 3.5047 no 1_565
H18 H3 3.0093 no 1_655
H18 H4 3.3788 no .
H18 H4 3.4416 no 1_655
H18 H5 2.9127 no .
H18 H8 2.8285 no 1_655
H18 H12 3.4969 no 1_565
H19 O1 2.5736 no .
H19 O6 3.4997 no 1_565
H19 N2 3.3915 no 1_655
H19 H2A 2.9912 no 1_655
H19 H2B 2.9380 no 1_655
H19 H7 2.7024 no .
H19 H15 3.2290 no .
H20 O2 2.49(5) no 1_455
H20 O3 3.41(6) no 1_455
H20 N1 3.03(5) no 1_556
H20 C1 3.48(5) no 1_556
H20 C10 3.18(5) no 1_556
H20 C13 2.96(6) no 1_455
H20 C14 3.42(7) no 1_455
H20 H1B 3.4399 no 1_556
H20 H1C 2.1686 no 1_556
H20 H10 2.2464 no 1_556
H20 H14 3.2611 no 1_455
H20 H17 2.72(8) no 1_455
H21 O1 3.42(6) no 1_455
H21 O3 3.54(5) no 1_465
H21 O6 1.91(5) no 1_465
H21 N1 2.92(5) no 1_556
H21 C14 3.19(5) no 1_465
H21 C15 3.42(4) no 1_465
H21 C16 2.98(5) no 1_465
H21 H1A 2.8701 no 1_556
H21 H1B 2.4414 no 1_556
H21 H1C 2.9880 no 1_556
H21 H2C 3.3880 no 1_565
H21 H7 2.75(8) no 1_455
H21 H14 2.4554 no 1_465
H21 H15 3.4474 no 1_465

loop_
_geom_hbond_atom_site_label_D
_geom_hbond_atom_site_label_H
_geom_hbond_atom_site_label_A
_geom_hbond_site_symmetry_A
_geom_hbond_distance_DA
_geom_hbond_distance_DH
_geom_hbond_distance_HA
_geom_hbond_angle_DHA
_geom_hbond_publ_flag
O1 H7 O6 1_565 2.575(5) 0.829 1.75(6) 173(6) no
O3 H17 O2 . 2.640(5) 0.941 1.87(6) 138(5) no
O4 H20 O2 1_455 3.006(5) 0.767 2.49(6) 126(5) no
O4 H20 O5 . 2.573(4) 0.767 2.20(6) 111(4) no
O9 H16 O7 . 2.588(4) 0.867 2.10(6) 115(4) no
O9 H16 O12 1_455 2.751(5) 0.867 2.07(6) 135(4) no
O10 H21 O6 1_465 2.760(4) 0.946 1.91(5) 148(5) no
N1 H1A O5 1_564 2.772(5) 0.910 1.901 159.4 no
N1 H1A O10 1_554 2.785(5) 0.910 2.601 92.0 no
N1 H1B O3 1_464 2.979(4) 0.910 2.442 118.0 no
N1 H1B O10 1_554 2.785(5) 0.910 2.601 92.0 no
N1 H1C O4 1_554 2.834(4) 0.910 1.937 168.5 no
N2 H2A O8 1_455 2.779(4) 0.910 1.879 169.7 no
N2 H2B O7 . 2.716(5) 0.910 1.823 166.6 no
N2 H2C O9 1_545 2.778(4) 0.910 1.905 160.0 no

loop_
_geom_torsion_atom_site_label_1
_geom_torsion_atom_site_label_2
_geom_torsion_atom_site_label_3
_geom_torsion_atom_site_label_4
_geom_torsion
_geom_torsion_publ_flag
_geom_torsion_site_symmetry_1
H7 O1 C13 O2 5(4) no .
H7 O1 C13 C14 -175(4) no .
H17 O3 C14 C13 -17(3) no .
H17 O3 C14 C15 -140(3) no .
H17 O3 C14 H14 101.4 no .
H20 O4 C15 C14 -125(5) no .
H20 O4 C15 C16 -4(5) no .
H20 O4 C15 H15 115.7 no .
H13 O8 C17 O7 -19(4) no 1_545
H13 O8 C17 C18 163(4) no 1_545
H16 O9 C18 C17 7(4) no .
H16 O9 C18 C19 -115(4) no .
H16 O9 C18 H18 126.1 no .
H21 O10 C19 C18 -52(4) no .
H21 O10 C19 C20 69(4) no .
H21 O10 C19 H19 -170.5 no .
H13 O11 C20 O12 -4(5) no .
H13 O11 C20 C19 -180(5) no .
H1A N1 C1 C2 130.6 no .
H1A N1 C1 C6 -49.8 no .
H1B N1 C1 C2 10.6 no .
H1B N1 C1 C6 -169.8 no .
H1C N1 C1 C2 -109.4 no .
H1C N1 C1 C6 70.2 no .
H2A N2 C7 C8 3.7 no .
H2A N2 C7 C12 -176.4 no .
H2B N2 C7 C8 -116.3 no .
H2B N2 C7 C12 63.6 no .
H2C N2 C7 C8 123.7 no .
H2C N2 C7 C12 -56.4 no .
N1 C1 C2 C3 -180.0(3) no .
N1 C1 C2 H2 0.0 no .
N1 C1 C6 C5 -179.6(4) no .
N1 C1 C6 H6 0.4 no .
C2 C1 C6 C5 -0.0(7) no .
C2 C1 C6 H6 180.0 no .
C6 C1 C2 C3 0.5(6) no .
C6 C1 C2 H2 -179.5 no .
C1 C2 C3 C4 -0.5(7) no .
C1 C2 C3 H3 179.5 no .
H2 C2 C3 C4 179.5 no .
H2 C2 C3 H3 -0.5 no .
C2 C3 C4 C5 0.1(8) no .
C2 C3 C4 H4 -179.9 no .
H3 C3 C4 C5 -179.9 no .
H3 C3 C4 H4 0.1 no .
C3 C4 C5 C6 0.4(8) no .
C3 C4 C5 H5 -179.6 no .
H4 C4 C5 C6 -179.6 no .
H4 C4 C5 H5 0.4 no .
C4 C5 C6 C1 -0.4(8) no .
C4 C5 C6 H6 179.6 no .
H5 C5 C6 C1 179.6 no .
H5 C5 C6 H6 -0.4 no .
N2 C7 C8 C9 178.6(4) no .
N2 C7 C8 H8 -1.4 no .
N2 C7 C12 C11 -179.9(4) no .
N2 C7 C12 H12 0.1 no .
C8 C7 C12 C11 0.0(7) no .
C8 C7 C12 H12 -180.0 no .
C12 C7 C8 C9 -1.2(7) no .
C12 C7 C8 H8 178.8 no .
C7 C8 C9 C10 1.5(8) no .
C7 C8 C9 H9 -178.5 no .
H8 C8 C9 C10 -178.5 no .
H8 C8 C9 H9 1.5 no .
C8 C9 C10 C11 -0.5(8) no .
C8 C9 C10 H10 179.5 no .
H9 C9 C10 C11 179.5 no .
H9 C9 C10 H10 -0.5 no .
C9 C10 C11 C12 -0.7(9) no .
C9 C10 C11 H11 179.3 no .
H10 C10 C11 C12 179.3 no .
H10 C10 C11 H11 -0.7 no .
C10 C11 C12 C7 1.0(8) no .
C10 C11 C12 H12 -179.0 no .
H11 C11 C12 C7 -179.0 no .
H11 C11 C12 H12 1.0 no .
O1 C13 C14 O3 -168.3(3) no .
O1 C13 C14 C15 -46.8(4) no .
O1 C13 C14 H14 73.6 no .
O2 C13 C14 O3 11.4(5) no .
O2 C13 C14 C15 132.9(4) no .
O2 C13 C14 H14 -106.7 no .
O3 C14 C15 O4 75.3(3) no .
O3 C14 C15 C16 -45.6(4) no .
O3 C14 C15 H15 -165.2 no .
C13 C14 C15 O4 -45.8(4) no .
C13 C14 C15 C16 -166.7(3) no .
C13 C14 C15 H15 73.7 no .
H14 C14 C15 O4 -166.2 no .
H14 C14 C15 C16 72.9 no .
H14 C14 C15 H15 -46.7 no .
O4 C15 C16 O5 2.8(6) no .
O4 C15 C16 O6 -176.3(4) no .
C14 C15 C16 O5 123.6(4) no .
C14 C15 C16 O6 -55.5(5) no .
H15 C15 C16 O5 -116.8 no .
H15 C15 C16 O6 64.1 no .
O7 C17 C18 O9 4.2(5) no .
O7 C17 C18 C19 124.6(4) no .
O7 C17 C18 H18 -114.9 no .
O8 C17 C18 O9 -177.3(3) no .
O8 C17 C18 C19 -56.8(4) no .
O8 C17 C18 H18 63.6 no .
O9 C18 C19 O10 65.2(4) no .
O9 C18 C19 C20 -59.6(4) no .
O9 C18 C19 H19 -176.0 no .
C17 C18 C19 O10 -55.2(4) no .
C17 C18 C19 C20 179.9(3) no .
C17 C18 C19 H19 63.5 no .
H18 C18 C19 O10 -175.7 no .
H18 C18 C19 C20 59.4 no .
H18 C18 C19 H19 -56.9 no .
O10 C19 C20 O11 -19.4(5) no .
O10 C19 C20 O12 164.7(4) no .
C18 C19 C20 O11 103.7(4) no .
C18 C19 C20 O12 -72.3(5) no .
H19 C19 C20 O11 -140.0 no .
H19 C19 C20 O12 44.1 no .
